data_7016068
loop_
_publ_author_name
'Zhang, Jian-Yong'
'Ma, Yu'
'Cheng, Ai-Ling'
'Yue, Qi'
'Sun, Qian'
'Gao, En-Qing'

_publ_section_title
;
 Synthesis, structures, and magnetic properties of transition metal
 compounds with 2,2'-dinitrobiphenyl-4,4'-dicarboxylate and
 N,N'-chelating ligands.
;
_journal_issue 27
_journal_name_full 'Dalton transactions (Cambridge, England : 2003)'
_journal_page_first 7219
_journal_page_last 7227
_journal_paper_doi 10.1039/c1dt10158g
_journal_volume 40
_journal_year 2011
_chemical_formula_sum 'C26 H14 N4 Ni O8'
_chemical_formula_weight 569.12
_chemical_name_systematic
;
?
;
_space_group_IT_number 52
_symmetry_cell_setting orthorhombic
_symmetry_space_group_name_Hall '-P 2a 2bc'
_symmetry_space_group_name_H-M 'P n n a'
_atom_sites_solution_hydrogens geom
_atom_sites_solution_primary direct
_atom_sites_solution_secondary difmap
_audit_creation_method SHELXL-97
_cell_angle_alpha 90.00
_cell_angle_beta 90.00
_cell_angle_gamma 90.00
_cell_formula_units_Z 4
_cell_length_a 7.7887(2)
_cell_length_b 25.7842(7)
_cell_length_c 11.1256(3)
_cell_measurement_reflns_used 4178
_cell_measurement_temperature 296(2)
_cell_measurement_theta_max 26.17
_cell_measurement_theta_min 3.16
_cell_volume 2234.30(10)
_computing_cell_refinement 'Bruker XSCANS'
_computing_data_collection 'Bruker XSCANS'
_computing_data_reduction 'Bruker SHELXTL'
_computing_molecular_graphics 'Bruker SHELXTL'
_computing_publication_material 'Bruker SHELXTL'
_computing_structure_refinement 'Bruker SHELXTL'
_computing_structure_solution 'Bruker SHELXTL'
_diffrn_ambient_temperature 296(2)
_diffrn_measured_fraction_theta_full 1.000
_diffrn_measured_fraction_theta_max 1.000
_diffrn_measurement_device_type 'CCD area detector'
_diffrn_measurement_method 'phi and omega scans'
_diffrn_radiation_monochromator graphite
_diffrn_radiation_source 'fine-focus sealed tube'
_diffrn_radiation_type MoK\a
_diffrn_radiation_wavelength 0.71073
_diffrn_reflns_av_R_equivalents 0.0601
_diffrn_reflns_av_sigmaI/netI 0.0259
_diffrn_reflns_limit_h_max 9
_diffrn_reflns_limit_h_min -9
_diffrn_reflns_limit_k_max 27
_diffrn_reflns_limit_k_min -31
_diffrn_reflns_limit_l_max 13
_diffrn_reflns_limit_l_min -13
_diffrn_reflns_number 26054
_diffrn_reflns_theta_full 26.01
_diffrn_reflns_theta_max 26.01
_diffrn_reflns_theta_min 1.58
_exptl_absorpt_coefficient_mu 0.934
_exptl_absorpt_correction_T_max 0.8882
_exptl_absorpt_correction_T_min 0.8209
_exptl_absorpt_correction_type multi-scan
_exptl_absorpt_process_details SADABS
_exptl_crystal_density_diffrn 1.692
_exptl_crystal_density_method 'not measured'
_exptl_crystal_F_000 1160
_exptl_crystal_size_max 0.28
_exptl_crystal_size_mid 0.16
_exptl_crystal_size_min 0.13
_refine_diff_density_max 0.679
_refine_diff_density_min -0.413
_refine_diff_density_rms 0.075
_refine_ls_extinction_method none
_refine_ls_goodness_of_fit_ref 1.015
_refine_ls_hydrogen_treatment constr
_refine_ls_matrix_type full
_refine_ls_number_parameters 177
_refine_ls_number_reflns 2200
_refine_ls_number_restraints 199
_refine_ls_restrained_S_all 1.098
_refine_ls_R_factor_all 0.0619
_refine_ls_R_factor_gt 0.0435
_refine_ls_shift/su_max 0.000
_refine_ls_shift/su_mean 0.000
_refine_ls_structure_factor_coef Fsqd
_refine_ls_weighting_details 'calc w=1/[\s^2^(Fo^2^)+(0.0533P)^2^+4.9140P] where P=(Fo^2^+2Fc^2^)/3'
_refine_ls_weighting_scheme calc
_refine_ls_wR_factor_gt 0.1070
_refine_ls_wR_factor_ref 0.1203
_reflns_number_gt 1663
_reflns_number_total 2200
_reflns_threshold_expression >2sigma(I)
_cod_data_source_file c1dt10158g.txt
_cod_data_source_block 3
_cod_depositor_comments
;
The following automatic conversions were performed:

'_symmetry_cell_setting' value 'Orthorhombic' changed to
'orthorhombic' according to
/home/saulius/struct/CIF-dictionaries/cif_core.dic dictionary named
'cif_core.dic' version 2.4.1 from 2010-06-29.

Automatic conversion script
Id: cif_fix_values 1715 2011-07-08 13:25:40Z adriana 
;
_cod_original_sg_symbol_H-M 'Pnna '
_cod_database_code 7016068

loop_
_symmetry_equiv_pos_as_xyz
'x, y, z'
'-x+1/2, -y, z'
'-x+1/2, y+1/2, -z+1/2'
'x, -y+1/2, -z+1/2'
'-x, -y, -z'
'x-1/2, y, -z'
'x-1/2, -y-1/2, z-1/2'
'-x, y-1/2, z-1/2'

loop_
_atom_site_label
_atom_site_type_symbol
_atom_site_fract_x
_atom_site_fract_y
_atom_site_fract_z
_atom_site_U_iso_or_equiv
_atom_site_adp_type
_atom_site_occupancy
_atom_site_symmetry_multiplicity
_atom_site_calc_flag
_atom_site_refinement_flags
_atom_site_disorder_assembly
_atom_site_disorder_group
C1 C -0.0930(5) 0.43360(12) 0.5819(3) 0.0256(7) Uani 1 1 d U . .
C2 C -0.1005(5) 0.37878(12) 0.6318(3) 0.0257(7) Uani 1 1 d U . .
C3 C 0.0198(5) 0.36143(13) 0.7129(3) 0.0358(8) Uani 1 1 d U . .
H3A H 0.1061 0.3839 0.7381 0.043 Uiso 1 1 calc R . .
C4 C 0.0157(5) 0.31118(14) 0.7580(4) 0.0400(9) Uani 1 1 d U . .
H4A H 0.1000 0.3005 0.8118 0.048 Uiso 1 1 calc R . .
C5 C -0.1115(5) 0.27683(12) 0.7244(3) 0.0309(8) Uani 1 1 d U . .
C6 C -0.2301(5) 0.29524(14) 0.6434(3) 0.0376(9) Uani 1 1 d U . .
C7 C -0.2285(5) 0.34509(14) 0.5967(3) 0.0349(8) Uani 1 1 d U . .
H7A H -0.3124 0.3556 0.5424 0.042 Uiso 1 1 calc R . .
C8 C 0.2036(5) 0.52422(18) 0.8703(3) 0.0401(9) Uani 1 1 d U . .
C9 C 0.1612(6) 0.5482(2) 0.9797(4) 0.0602(12) Uani 1 1 d U . .
C10 C 0.0727(8) 0.5954(2) 0.9709(5) 0.0769(15) Uani 1 1 d U . .
H10A H 0.0432 0.6133 1.0404 0.092 Uiso 1 1 calc R . .
C11 C 0.0306(7) 0.6148(2) 0.8645(6) 0.0740(14) Uani 1 1 d U . .
H11A H -0.0286 0.6461 0.8596 0.089 Uiso 1 1 calc R . .
C12 C 0.0757(6) 0.58816(17) 0.7602(5) 0.0525(11) Uani 1 1 d U . .
H12A H 0.0426 0.6017 0.6863 0.063 Uiso 1 1 calc R . .
C13 C 0.2092(7) 0.5223(2) 1.0899(4) 0.0763(16) Uani 1 1 d U . .
H13A H 0.1815 0.5377 1.1629 0.092 Uiso 1 1 calc R . .
N1 N 0.1636(4) 0.54436(11) 0.7623(3) 0.0302(7) Uani 1 1 d . . .
N2 N -0.3675(8) 0.26143(17) 0.6005(5) 0.0875(19) Uani 1 1 d U . .
O1 O 0.0050(3) 0.46463(9) 0.6320(2) 0.0330(6) Uani 1 1 d . . .
O2 O -0.1913(4) 0.44178(9) 0.4951(2) 0.0425(7) Uani 1 1 d . . .
O3 O -0.5092(8) 0.2780(2) 0.5928(8) 0.196(4) Uani 1 1 d U . .
O4 O -0.3274(8) 0.21818(18) 0.5653(4) 0.120(2) Uani 1 1 d . . .
Ni1 Ni 0.2500 0.5000 0.61739(5) 0.0228(2) Uani 1 2 d S . .

loop_
_atom_site_aniso_label
_atom_site_aniso_U_11
_atom_site_aniso_U_22
_atom_site_aniso_U_33
_atom_site_aniso_U_23
_atom_site_aniso_U_13
_atom_site_aniso_U_12
C1 0.0349(18) 0.0175(15) 0.0244(15) 0.0019(13) 0.0048(14) -0.0029(14)
C2 0.0341(17) 0.0174(15) 0.0257(15) 0.0029(12) -0.0002(14) -0.0023(13)
C3 0.045(2) 0.0213(17) 0.0415(19) 0.0057(14) -0.0093(17) -0.0072(15)
C4 0.049(2) 0.0271(18) 0.044(2) 0.0100(16) -0.0157(18) -0.0030(17)
C5 0.045(2) 0.0176(16) 0.0303(17) 0.0088(13) 0.0000(15) -0.0016(15)
C6 0.048(2) 0.0248(17) 0.0398(18) 0.0098(15) -0.0115(17) -0.0122(16)
C7 0.044(2) 0.0234(16) 0.0371(18) 0.0123(14) -0.0117(16) -0.0053(15)
C8 0.0332(19) 0.055(2) 0.0317(18) -0.0144(17) 0.0063(15) -0.0159(17)
C9 0.050(2) 0.086(3) 0.045(2) -0.028(2) 0.010(2) -0.025(2)
C10 0.068(3) 0.088(3) 0.075(3) -0.053(3) 0.026(3) -0.015(3)
C11 0.065(3) 0.063(3) 0.094(3) -0.037(3) 0.024(3) 0.001(2)
C12 0.047(2) 0.039(2) 0.071(3) -0.018(2) 0.009(2) 0.0029(19)
C13 0.070(3) 0.122(4) 0.037(2) -0.023(2) 0.012(2) -0.038(3)
N1 0.0306(16) 0.0241(15) 0.0358(16) -0.0082(12) 0.0036(13) -0.0015(13)
N2 0.108(4) 0.040(3) 0.114(4) 0.042(3) -0.072(3) -0.046(3)
O1 0.0399(15) 0.0204(12) 0.0387(14) 0.0019(10) -0.0034(12) -0.0075(11)
O2 0.0669(19) 0.0224(12) 0.0381(14) 0.0143(12) -0.0196(14) -0.0101(13)
O3 0.126(5) 0.105(4) 0.357(11) 0.088(5) -0.152(6) -0.069(4)
O4 0.190(5) 0.065(3) 0.104(3) 0.009(3) -0.051(4) -0.073(3)
Ni1 0.0355(4) 0.0127(3) 0.0202(3) 0.000 0.000 -0.0018(3)

loop_
_atom_type_symbol
_atom_type_description
_atom_type_scat_dispersion_real
_atom_type_scat_dispersion_imag
_atom_type_scat_source
C C 0.0033 0.0016 'International Tables Vol C Tables 4.2.6.8 and 6.1.1.4'
H H 0.0000 0.0000 'International Tables Vol C Tables 4.2.6.8 and 6.1.1.4'
N N 0.0061 0.0033 'International Tables Vol C Tables 4.2.6.8 and 6.1.1.4'
O O 0.0106 0.0060 'International Tables Vol C Tables 4.2.6.8 and 6.1.1.4'
Ni Ni 0.3393 1.1124 'International Tables Vol C Tables 4.2.6.8 and 6.1.1.4'

loop_
_geom_angle_atom_site_label_1
_geom_angle_atom_site_label_2
_geom_angle_atom_site_label_3
_geom_angle
_geom_angle_site_symmetry_1
_geom_angle_site_symmetry_3
_geom_angle_publ_flag
O1 C1 O2 128.1(3) . . ?
O1 C1 C2 117.4(3) . . ?
O2 C1 C2 114.6(3) . . ?
C3 C2 C7 118.3(3) . . ?
C3 C2 C1 121.0(3) . . ?
C7 C2 C1 120.7(3) . . ?
C2 C3 C4 121.6(4) . . ?
C5 C4 C3 121.1(4) . . ?
C6 C5 C4 116.0(3) . . ?
C6 C5 C5 124.7(3) . 4_556 ?
C4 C5 C5 119.3(3) . 4_556 ?
C5 C6 C7 124.0(3) . . ?
C5 C6 N2 120.0(3) . . ?
C7 C6 N2 115.9(3) . . ?
C2 C7 C6 119.0(3) . . ?
N1 C8 C9 123.4(4) . . ?
N1 C8 C8 116.8(2) . 2_565 ?
C9 C8 C8 119.9(3) . 2_565 ?
C10 C9 C8 115.9(5) . . ?
C10 C9 C13 125.9(5) . . ?
C8 C9 C13 118.2(5) . . ?
C11 C10 C9 120.8(5) . . ?
C10 C11 C12 119.7(5) . . ?
N1 C12 C11 122.5(5) . . ?
C13 C13 C9 121.9(3) 2_565 . ?
C12 N1 C8 117.8(4) . . ?
C12 N1 Ni1 128.4(3) . . ?
C8 N1 Ni1 113.8(2) . . ?
O3 N2 O4 122.9(5) . . ?
O3 N2 C6 119.4(5) . . ?
O4 N2 C6 117.5(6) . . ?
C1 O1 Ni1 142.9(2) . . ?
C1 O2 Ni1 138.4(2) . 5_566 ?
O2 Ni1 O2 102.83(17) 6_656 5_566 ?
O2 Ni1 N1 89.92(12) 6_656 2_565 ?
O2 Ni1 N1 164.69(11) 5_566 2_565 ?
O2 Ni1 N1 164.69(11) 6_656 . ?
O2 Ni1 N1 89.92(12) 5_566 . ?
N1 Ni1 N1 78.91(17) 2_565 . ?
O2 Ni1 O1 99.46(11) 6_656 2_565 ?
O2 Ni1 O1 86.05(11) 5_566 2_565 ?
N1 Ni1 O1 83.48(11) 2_565 2_565 ?
N1 Ni1 O1 89.72(11) . 2_565 ?
O2 Ni1 O1 86.05(11) 6_656 . ?
O2 Ni1 O1 99.46(11) 5_566 . ?
N1 Ni1 O1 89.72(11) 2_565 . ?
N1 Ni1 O1 83.48(11) . . ?
O1 Ni1 O1 171.21(13) 2_565 . ?

loop_
_geom_bond_atom_site_label_1
_geom_bond_atom_site_label_2
_geom_bond_distance
_geom_bond_site_symmetry_2
_geom_bond_publ_flag
C1 O1 1.238(4) . ?
C1 O2 1.250(4) . ?
C1 C2 1.520(4) . ?
C2 C3 1.376(5) . ?
C2 C7 1.379(5) . ?
C3 C4 1.390(5) . ?
C4 C5 1.381(5) . ?
C5 C6 1.375(5) . ?
C5 C5 1.497(6) 4_556 ?
C6 C7 1.387(5) . ?
C6 N2 1.461(5) . ?
C8 N1 1.345(5) . ?
C8 C9 1.405(6) . ?
C8 C8 1.443(9) 2_565 ?
C9 C10 1.403(8) . ?
C9 C13 1.443(8) . ?
C10 C11 1.326(8) . ?
C11 C12 1.394(7) . ?
C12 N1 1.321(5) . ?
C13 C13 1.316(13) 2_565 ?
N1 Ni1 2.088(3) . ?
N2 O3 1.186(8) . ?
N2 O4 1.223(7) . ?
O1 Ni1 2.121(2) . ?
O2 Ni1 2.007(2) 5_566 ?
Ni1 O2 2.007(2) 6_656 ?
Ni1 O2 2.007(2) 5_566 ?
Ni1 N1 2.088(3) 2_565 ?
Ni1 O1 2.121(3) 2_565 ?

loop_
_geom_torsion_atom_site_label_1
_geom_torsion_atom_site_label_2
_geom_torsion_atom_site_label_3
_geom_torsion_atom_site_label_4
_geom_torsion
_geom_torsion_site_symmetry_1
_geom_torsion_site_symmetry_2
_geom_torsion_site_symmetry_3
_geom_torsion_site_symmetry_4
_geom_torsion_publ_flag
O1 C1 C2 C3 -12.6(5) . . . . ?
O2 C1 C2 C3 168.7(4) . . . . ?
O1 C1 C2 C7 167.5(3) . . . . ?
O2 C1 C2 C7 -11.1(5) . . . . ?
C7 C2 C3 C4 0.7(6) . . . . ?
C1 C2 C3 C4 -179.1(4) . . . . ?
C2 C3 C4 C5 -0.9(7) . . . . ?
C3 C4 C5 C6 0.8(6) . . . . ?
C3 C4 C5 C5 -179.7(4) . . . 4_556 ?
C4 C5 C6 C7 -0.6(6) . . . . ?
C5 C5 C6 C7 180.0(4) 4_556 . . . ?
C4 C5 C6 N2 178.7(5) . . . . ?
C5 C5 C6 N2 -0.7(7) 4_556 . . . ?
C3 C2 C7 C6 -0.4(6) . . . . ?
C1 C2 C7 C6 179.4(3) . . . . ?
C5 C6 C7 C2 0.4(6) . . . . ?
N2 C6 C7 C2 -178.9(4) . . . . ?
N1 C8 C9 C10 0.0(7) . . . . ?
C8 C8 C9 C10 179.3(5) 2_565 . . . ?
N1 C8 C9 C13 179.2(4) . . . . ?
C8 C8 C9 C13 -1.5(7) 2_565 . . . ?
C8 C9 C10 C11 1.2(8) . . . . ?
C13 C9 C10 C11 -177.9(5) . . . . ?
C9 C10 C11 C12 -0.4(9) . . . . ?
C10 C11 C12 N1 -1.8(8) . . . . ?
C10 C9 C13 C13 179.3(7) . . . 2_565 ?
C8 C9 C13 C13 0.2(10) . . . 2_565 ?
C11 C12 N1 C8 2.9(7) . . . . ?
C11 C12 N1 Ni1 -177.9(4) . . . . ?
C9 C8 N1 C12 -2.0(6) . . . . ?
C8 C8 N1 C12 178.7(4) 2_565 . . . ?
C9 C8 N1 Ni1 178.7(3) . . . . ?
C8 C8 N1 Ni1 -0.7(6) 2_565 . . . ?
C5 C6 N2 O3 136.9(7) . . . . ?
C7 C6 N2 O3 -43.7(8) . . . . ?
C5 C6 N2 O4 -48.6(7) . . . . ?
C7 C6 N2 O4 130.8(5) . . . . ?
O2 C1 O1 Ni1 -81.3(5) . . . . ?
C2 C1 O1 Ni1 100.3(4) . . . . ?
O1 C1 O2 Ni1 3.4(7) . . . 5_566 ?
C2 C1 O2 Ni1 -178.1(3) . . . 5_566 ?
C12 N1 Ni1 O2 -135.2(5) . . . 6_656 ?
C8 N1 Ni1 O2 44.1(6) . . . 6_656 ?
C12 N1 Ni1 O2 11.5(4) . . . 5_566 ?
C8 N1 Ni1 O2 -169.2(3) . . . 5_566 ?
C12 N1 Ni1 N1 -179.0(4) . . . 2_565 ?
C8 N1 Ni1 N1 0.3(2) . . . 2_565 ?
C12 N1 Ni1 O1 97.6(4) . . . 2_565 ?
C8 N1 Ni1 O1 -83.2(3) . . . 2_565 ?
C12 N1 Ni1 O1 -88.0(4) . . . . ?
C8 N1 Ni1 O1 91.3(3) . . . . ?
C1 O1 Ni1 O2 -19.1(4) . . . 6_656 ?
C1 O1 Ni1 O2 83.3(4) . . . 5_566 ?
C1 O1 Ni1 N1 -109.0(4) . . . 2_565 ?
C1 O1 Ni1 N1 172.1(4) . . . . ?
C1 O1 Ni1 O1 -148.3(4) . . . 2_565 ?
